data_8104766
loop_
_publ_author_name
'Gu, Long'
'Pang, Haixia'
'Tang, Qiang'
'Min, Jie'
'Ma, Li'
'Pan, Peiran'

_publ_section_title
;
 Crystal structure of dimethanol-dichlorido-bis(&#x2009;\m
 2-2-(((1,5-dimethyl-3-oxo-2-
 phenyl-2,3-dihydro-1H-pyrazol-4-yl)imino)methyl)phenolato- \k4
 O:O,O&#x2032;,N)dinickel (II), C20H24ClNiN3O4
;
_journal_issue 3
_journal_name_full 'Zeitschrift f\"ur Kristallographie - New Crystal Structures'
_journal_page_first 557
_journal_page_last 559
_journal_paper_doi 10.1515/ncrs-2020-0637
_journal_volume 236
_journal_year 2021
_chemical_formula_sum 'C20 H24 Cl N3 Ni O4'
_chemical_formula_weight 464.58
_space_group_crystal_system monoclinic
_space_group_IT_number 14
_space_group_name_Hall '-P 2ybc'
_space_group_name_H-M_alt 'P 1 21/c 1'
_atom_sites_solution_hydrogens mixed
_cell_angle_alpha 90
_cell_angle_beta 102.6230(10)
_cell_angle_gamma 90
_cell_formula_units_Z 4
_cell_length_a 10.3831(7)
_cell_length_b 17.0139(12)
_cell_length_c 12.2649(9)
_cell_measurement_temperature 298(2)
_cell_volume 2114.3(3)
_computing_cell_refinement 'Bruker SAINT'
_computing_data_collection 'Bruker APEX2 [1]'
_computing_data_reduction 'Bruker SAINT'
_computing_molecular_graphics 'Bruker SHELXTL'
_computing_publication_material 'Bruker SHELXTL'
_computing_structure_refinement 'SHELXL-2014/7 (Sheldrick, 2014) [3]'
_computing_structure_solution 'SHELXT [2]'
_diffrn_ambient_temperature 298(2)
_diffrn_measured_fraction_theta_full 0.996
_diffrn_measured_fraction_theta_max 0.997
_diffrn_radiation_type MoK\a
_diffrn_radiation_wavelength 0.71073
_diffrn_reflns_av_R_equivalents 0.0255
_diffrn_reflns_av_unetI/netI 0.0269
_diffrn_reflns_Laue_measured_fraction_full 0.996
_diffrn_reflns_Laue_measured_fraction_max 0.997
_diffrn_reflns_limit_h_max 13
_diffrn_reflns_limit_h_min -13
_diffrn_reflns_limit_k_max 21
_diffrn_reflns_limit_k_min -21
_diffrn_reflns_limit_l_max 14
_diffrn_reflns_limit_l_min -15
_diffrn_reflns_number 15523
_diffrn_reflns_point_group_measured_fraction_full 0.996
_diffrn_reflns_point_group_measured_fraction_max 0.997
_diffrn_reflns_theta_full 25.242
_diffrn_reflns_theta_max 26.999
_diffrn_reflns_theta_min 2.010
_exptl_absorpt_coefficient_mu 1.075
_exptl_crystal_density_diffrn 1.459
_exptl_crystal_F_000 968
_exptl_crystal_size_max 0.100
_exptl_crystal_size_mid 0.100
_exptl_crystal_size_min 0.100
_refine_diff_density_max 0.338
_refine_diff_density_min -0.384
_refine_diff_density_rms 0.063
_refine_ls_extinction_coef 0.0008(4)
_refine_ls_extinction_expression Fc^*^=kFc[1+0.001xFc^2^\l^3^/sin(2\q)]^-1/4^
_refine_ls_extinction_method 'SHELXL-2014/7 (Sheldrick 2014'
_refine_ls_goodness_of_fit_ref 1.095
_refine_ls_hydrogen_treatment constr
_refine_ls_matrix_type full
_refine_ls_number_parameters 276
_refine_ls_number_reflns 4610
_refine_ls_number_restraints 2
_refine_ls_restrained_S_all 1.101
_refine_ls_R_factor_all 0.0407
_refine_ls_R_factor_gt 0.0318
_refine_ls_shift/su_max 0.001
_refine_ls_shift/su_mean 0.000
_refine_ls_structure_factor_coef Fsqd
_refine_ls_weighting_details 'w=1/[\s^2^(Fo^2^)+(0.0606P)^2^+0.6969P] where P=(Fo^2^+2Fc^2^)/3'
_refine_ls_weighting_scheme calc
_refine_ls_wR_factor_gt 0.0939
_refine_ls_wR_factor_ref 0.1066
_reflns_Friedel_coverage 0.000
_reflns_Friedel_fraction_full .
_reflns_Friedel_fraction_max .
_reflns_number_gt 3909
_reflns_number_total 4610
_reflns_threshold_expression 'I > 2\s(I)'
_cod_data_source_file suppl_j_ncrs-2020-0637_suppl.cif
_cod_data_source_block mo_120703b_0m
_cod_original_sg_symbol_H-M 'P 21/c'
_cod_database_code 8104766
_shelx_space_group_comment
;
The symmetry employed for this shelxl refinement is uniquely defined
by the following loop, which should always be used as a source of
symmetry information in preference to the above space-group names.
They are only intended as comments.
;
_shelx_estimated_absorpt_t_min 0.900
_shelx_estimated_absorpt_t_max 0.900

loop_
_space_group_symop_operation_xyz
'x, y, z'
'-x, y+1/2, -z+1/2'
'-x, -y, -z'
'x, -y-1/2, z-1/2'

loop_
_atom_site_label
_atom_site_type_symbol
_atom_site_fract_x
_atom_site_fract_y
_atom_site_fract_z
_atom_site_U_iso_or_equiv
_atom_site_adp_type
_atom_site_occupancy
_atom_site_site_symmetry_order
_atom_site_calc_flag
_atom_site_refinement_flags_posn
_atom_site_refinement_flags_adp
_atom_site_refinement_flags_occupancy
_atom_site_disorder_assembly
_atom_site_disorder_group
Ni1 Ni 0.55092(2) 0.91538(2) 0.03408(2) 0.02728(11) Uani 1 1 d . . . . .
C1 C 0.8363(2) 0.70927(13) 0.26612(18) 0.0336(5) Uani 1 1 d . . . . .
C2 C 0.9438(3) 0.66454(16) 0.2565(2) 0.0506(6) Uani 1 1 d . . . . .
H2 H 0.9429 0.6356 0.1921 0.061 Uiso 1 1 calc R U . . .
C3 C 1.0544(3) 0.6634(2) 0.3452(3) 0.0645(9) Uani 1 1 d . . . . .
H3 H 1.1276 0.6333 0.3398 0.077 Uiso 1 1 calc R U . . .
C4 C 1.0556(3) 0.7059(2) 0.4390(3) 0.0722(10) Uani 1 1 d . . . . .
H4 H 1.1297 0.7048 0.4975 0.087 Uiso 1 1 calc R U . . .
C5 C 0.9485(3) 0.7503(2) 0.4482(2) 0.0650(9) Uani 1 1 d . . . . .
H5 H 0.9504 0.7793 0.5128 0.078 Uiso 1 1 calc R U . . .
C6 C 0.8367(3) 0.75216(16) 0.3614(2) 0.0441(6) Uani 1 1 d . . . . .
H6 H 0.7635 0.7819 0.3676 0.053 Uiso 1 1 calc R U . . .
C7 C 0.5913(2) 0.67067(12) 0.01814(18) 0.0333(5) Uani 1 1 d . . . . .
C8 C 0.5836(2) 0.75125(12) 0.02114(17) 0.0303(4) Uani 1 1 d . . . . .
C9 C 0.6662(2) 0.77761(12) 0.12177(18) 0.0323(4) Uani 1 1 d . . . . .
C10 C 0.5184(3) 0.61269(14) -0.0632(2) 0.0505(7) Uani 1 1 d . . . . .
H10A H 0.5536 0.5611 -0.0441 0.076 Uiso 1 1 calc R U . . .
H10B H 0.5281 0.6260 -0.1370 0.076 Uiso 1 1 calc R U . . .
H10C H 0.4266 0.6135 -0.0608 0.076 Uiso 1 1 calc R U . . .
C11 C 0.6684(3) 0.57173(14) 0.1674(2) 0.0496(6) Uani 1 1 d . . . . .
H11A H 0.5823 0.5687 0.1839 0.074 Uiso 1 1 calc R U . . .
H11B H 0.7343 0.5693 0.2357 0.074 Uiso 1 1 calc R U . . .
H11C H 0.6800 0.5285 0.1201 0.074 Uiso 1 1 calc R U . . .
C12 C 0.4523(2) 0.79991(13) -0.14835(18) 0.0336(5) Uani 1 1 d . . . . .
H12 H 0.4491 0.7490 -0.1764 0.040 Uiso 1 1 calc R U . . .
C13 C 0.3825(2) 0.86047(12) -0.22113(17) 0.0306(4) Uani 1 1 d . . . . .
C14 C 0.3174(3) 0.83425(14) -0.32878(19) 0.0415(5) Uani 1 1 d . . . . .
H14 H 0.3244 0.7816 -0.3473 0.050 Uiso 1 1 calc R U . . .
C15 C 0.2452(3) 0.88356(15) -0.4060(2) 0.0485(6) Uani 1 1 d . . . . .
H15 H 0.2049 0.8653 -0.4767 0.058 Uiso 1 1 calc R U . . .
C16 C 0.2327(3) 0.96181(15) -0.3772(2) 0.0474(6) Uani 1 1 d . . . . .
H16 H 0.1821 0.9958 -0.4287 0.057 Uiso 1 1 calc R U . . .
C17 C 0.2941(2) 0.98965(13) -0.27332(18) 0.0373(5) Uani 1 1 d . . . . .
H17 H 0.2838 1.0422 -0.2563 0.045 Uiso 1 1 calc R U . . .
C18 C 0.37198(19) 0.94089(12) -0.19233(16) 0.0264(4) Uani 1 1 d . . . . .
C19 C 0.8346(3) 0.9550(2) 0.0061(3) 0.0606(8) Uani 1 1 d . . . . .
H19A H 0.8376 0.9869 0.0711 0.091 Uiso 1 1 calc R U . . .
H19B H 0.8826 0.9806 -0.0425 0.091 Uiso 1 1 calc R U . . .
H19C H 0.8738 0.9048 0.0282 0.091 Uiso 1 1 calc R U . . .
Cl1 Cl 0.38041(6) 0.88730(4) 0.13587(5) 0.04530(16) Uani 1 1 d . . . . .
N1 N 0.7226(2) 0.71252(10) 0.17782(15) 0.0368(4) Uani 1 1 d . . . . .
N2 N 0.6812(2) 0.64593(10) 0.11016(15) 0.0369(4) Uani 1 1 d . . . . .
N3 N 0.51804(17) 0.81115(10) -0.04814(14) 0.0295(4) Uani 1 1 d . . . . .
O1 O 0.68866(16) 0.84778(9) 0.15263(13) 0.0403(4) Uani 1 1 d . . . . .
O2 O 0.42909(14) 0.97077(8) -0.09405(11) 0.0281(3) Uani 1 1 d . . . . .
O3 O 0.70015(15) 0.94432(10) -0.05165(13) 0.0384(4) Uani 1 1 d . . . . .
H3A H 0.6679 0.9870 -0.0736 0.058 Uiso 1 1 calc R U . . .
C20' C 0.942(2) 0.0665(19) 0.6923(15) 0.116(3) Uani 0.233(5) 1 d D . P A 1
H20A H 0.9294 0.1184 0.6611 0.175 Uiso 0.233(5) 1 calc R U P A 1
H20B H 0.9035 0.0287 0.6363 0.175 Uiso 0.233(5) 1 calc R U P A 1
H20C H 1.0342 0.0560 0.7174 0.175 Uiso 0.233(5) 1 calc R U P A 1
O4' O 0.8804(14) 0.0611(13) 0.7818(11) 0.1230(17) Uani 0.233(5) 1 d D . P A 1
H4' H 0.8277 0.0973 0.7789 0.184 Uiso 0.233(5) 1 d R U P A 1
O4 O 0.8071(4) 0.1097(4) 0.6906(3) 0.1230(17) Uani 0.767(5) 1 d D . P A 2
H4A H 0.7620 0.0977 0.7353 0.184 Uiso 0.767(5) 1 calc R U P A 2
C20 C 0.9311(6) 0.1144(5) 0.7427(6) 0.116(3) Uani 0.767(5) 1 d D . P A 2
H20D H 0.9488 0.1660 0.7741 0.175 Uiso 0.767(5) 1 calc R U P A 2
H20E H 0.9864 0.1046 0.6909 0.175 Uiso 0.767(5) 1 calc R U P A 2
H20F H 0.9490 0.0760 0.8014 0.175 Uiso 0.767(5) 1 calc R U P A 2

loop_
_atom_site_aniso_label
_atom_site_aniso_U_11
_atom_site_aniso_U_22
_atom_site_aniso_U_33
_atom_site_aniso_U_23
_atom_site_aniso_U_13
_atom_site_aniso_U_12
Ni1 0.03392(17) 0.01841(16) 0.02601(16) -0.00152(9) -0.00109(11) 0.00052(10)
C1 0.0365(11) 0.0282(11) 0.0345(11) 0.0062(8) 0.0040(9) 0.0022(8)
C2 0.0530(15) 0.0463(15) 0.0555(15) 0.0085(12) 0.0184(12) 0.0153(12)
C3 0.0382(14) 0.0609(19) 0.091(2) 0.0246(18) 0.0069(15) 0.0115(13)
C4 0.0471(16) 0.071(2) 0.081(2) 0.0223(19) -0.0239(16) -0.0113(15)
C5 0.074(2) 0.066(2) 0.0448(15) -0.0045(14) -0.0105(14) -0.0101(16)
C6 0.0461(13) 0.0450(14) 0.0393(12) -0.0025(10) 0.0055(10) 0.0017(11)
C7 0.0425(11) 0.0236(10) 0.0325(10) -0.0016(8) 0.0054(9) 0.0012(9)
C8 0.0377(10) 0.0211(10) 0.0299(10) -0.0013(8) 0.0023(8) 0.0018(8)
C9 0.0385(11) 0.0224(10) 0.0328(10) -0.0008(8) 0.0011(9) 0.0046(8)
C10 0.0703(17) 0.0253(12) 0.0481(14) -0.0063(10) -0.0042(13) -0.0028(11)
C11 0.0726(18) 0.0261(12) 0.0465(14) 0.0081(10) 0.0053(13) -0.0004(11)
C12 0.0414(12) 0.0228(10) 0.0330(11) -0.0060(8) 0.0001(9) -0.0001(8)
C13 0.0361(11) 0.0251(10) 0.0276(10) -0.0028(8) 0.0009(8) -0.0007(8)
C14 0.0546(14) 0.0313(12) 0.0327(11) -0.0081(9) -0.0029(10) -0.0024(10)
C15 0.0638(16) 0.0417(14) 0.0297(11) -0.0083(10) -0.0125(11) -0.0031(12)
C16 0.0611(16) 0.0364(13) 0.0343(12) 0.0009(10) -0.0123(11) 0.0029(11)
C17 0.0494(13) 0.0256(11) 0.0318(11) -0.0012(8) -0.0027(10) 0.0013(9)
C18 0.0290(9) 0.0247(10) 0.0245(9) -0.0027(7) 0.0039(7) -0.0049(8)
C19 0.0368(13) 0.068(2) 0.074(2) -0.0041(16) 0.0074(13) -0.0036(13)
Cl1 0.0556(4) 0.0388(3) 0.0442(3) 0.0080(2) 0.0168(3) -0.0032(3)
N1 0.0502(11) 0.0214(9) 0.0331(9) -0.0028(7) -0.0037(8) 0.0061(8)
N2 0.0533(11) 0.0185(8) 0.0348(10) -0.0008(7) 0.0004(8) 0.0024(8)
N3 0.0358(9) 0.0203(8) 0.0300(8) -0.0007(7) 0.0020(7) 0.0016(7)
O1 0.0512(9) 0.0213(8) 0.0397(8) -0.0050(6) -0.0089(7) 0.0055(7)
O2 0.0353(7) 0.0204(7) 0.0249(7) -0.0028(5) -0.0016(6) -0.0010(5)
O3 0.0359(8) 0.0361(9) 0.0421(9) -0.0035(7) 0.0059(7) 0.0029(7)
C20' 0.077(3) 0.175(9) 0.087(5) 0.033(4) -0.006(3) -0.048(5)
O4' 0.090(3) 0.199(5) 0.079(3) -0.004(3) 0.014(2) -0.021(3)
O4 0.090(3) 0.199(5) 0.079(3) -0.004(3) 0.014(2) -0.021(3)
C20 0.077(3) 0.175(9) 0.087(5) 0.033(4) -0.006(3) -0.048(5)

loop_
_atom_type_symbol
_atom_type_description
_atom_type_scat_dispersion_real
_atom_type_scat_dispersion_imag
_atom_type_scat_source
C C 0.0033 0.0016 'International Tables Vol C Tables 4.2.6.8 and 6.1.1.4'
H H 0.0000 0.0000 'International Tables Vol C Tables 4.2.6.8 and 6.1.1.4'
N N 0.0061 0.0033 'International Tables Vol C Tables 4.2.6.8 and 6.1.1.4'
O O 0.0106 0.0060 'International Tables Vol C Tables 4.2.6.8 and 6.1.1.4'
Cl Cl 0.1484 0.1585 'International Tables Vol C Tables 4.2.6.8 and 6.1.1.4'
Ni Ni 0.3393 1.1124 'International Tables Vol C Tables 4.2.6.8 and 6.1.1.4'

loop_
_geom_angle_atom_site_label_1
_geom_angle_atom_site_label_2
_geom_angle_atom_site_label_3
_geom_angle
_geom_angle_site_symmetry_1
_geom_angle_site_symmetry_3
O2 Ni1 N3 90.71(6) . .
O2 Ni1 O2 80.61(6) . 3_675
N3 Ni1 O2 171.06(6) . 3_675
O2 Ni1 O3 84.65(6) . .
N3 Ni1 O3 91.05(7) . .
O2 Ni1 O3 86.05(6) 3_675 .
O2 Ni1 O1 172.24(6) . .
N3 Ni1 O1 83.28(6) . .
O2 Ni1 O1 105.18(5) 3_675 .
O3 Ni1 O1 90.55(7) . .
O2 Ni1 Cl1 95.09(5) . .
N3 Ni1 Cl1 91.21(6) . .
O2 Ni1 Cl1 91.68(4) 3_675 .
O3 Ni1 Cl1 177.73(5) . .
O1 Ni1 Cl1 89.95(5) . .
C6 C1 C2 120.9(2) . .
C6 C1 N1 118.4(2) . .
C2 C1 N1 120.8(2) . .
C1 C2 C3 119.0(3) . .
C1 C2 H2 120.5 . .
C3 C2 H2 120.5 . .
C4 C3 C2 120.4(3) . .
C4 C3 H3 119.8 . .
C2 C3 H3 119.8 . .
C3 C4 C5 120.5(3) . .
C3 C4 H4 119.8 . .
C5 C4 H4 119.8 . .
C4 C5 C6 120.3(3) . .
C4 C5 H5 119.8 . .
C6 C5 H5 119.8 . .
C1 C6 C5 119.0(3) . .
C1 C6 H6 120.5 . .
C5 C6 H6 120.5 . .
N2 C7 C8 108.59(18) . .
N2 C7 C10 120.41(19) . .
C8 C7 C10 131.0(2) . .
C7 C8 N3 137.00(19) . .
C7 C8 C9 108.19(18) . .
N3 C8 C9 114.80(17) . .
O1 C9 N1 125.92(19) . .
O1 C9 C8 126.93(19) . .
N1 C9 C8 107.09(18) . .
C7 C10 H10A 109.5 . .
C7 C10 H10B 109.5 . .
H10A C10 H10B 109.5 . .
C7 C10 H10C 109.5 . .
H10A C10 H10C 109.5 . .
H10B C10 H10C 109.5 . .
N2 C11 H11A 109.5 . .
N2 C11 H11B 109.5 . .
H11A C11 H11B 109.5 . .
N2 C11 H11C 109.5 . .
H11A C11 H11C 109.5 . .
H11B C11 H11C 109.5 . .
N3 C12 C13 125.02(19) . .
N3 C12 H12 117.5 . .
C13 C12 H12 117.5 . .
C14 C13 C18 119.15(19) . .
C14 C13 C12 114.98(19) . .
C18 C13 C12 125.84(18) . .
C15 C14 C13 122.1(2) . .
C15 C14 H14 118.9 . .
C13 C14 H14 118.9 . .
C14 C15 C16 118.8(2) . .
C14 C15 H15 120.6 . .
C16 C15 H15 120.6 . .
C17 C16 C15 120.9(2) . .
C17 C16 H16 119.5 . .
C15 C16 H16 119.5 . .
C16 C17 C18 121.9(2) . .
C16 C17 H17 119.0 . .
C18 C17 H17 119.0 . .
O2 C18 C17 119.40(18) . .
O2 C18 C13 123.51(18) . .
C17 C18 C13 117.08(17) . .
O3 C19 H19A 109.5 . .
O3 C19 H19B 109.5 . .
H19A C19 H19B 109.5 . .
O3 C19 H19C 109.5 . .
H19A C19 H19C 109.5 . .
H19B C19 H19C 109.5 . .
C9 N1 N2 108.19(17) . .
C9 N1 C1 127.58(19) . .
N2 N1 C1 120.81(17) . .
C7 N2 N1 107.66(17) . .
C7 N2 C11 123.0(2) . .
N1 N2 C11 117.20(18) . .
C12 N3 C8 123.90(18) . .
C12 N3 Ni1 127.01(15) . .
C8 N3 Ni1 109.06(12) . .
C9 O1 Ni1 104.66(13) . .
C18 O2 Ni1 127.49(13) . .
C18 O2 Ni1 132.43(12) . 3_675
Ni1 O2 Ni1 99.39(6) . 3_675
C19 O3 Ni1 121.70(16) . .
C19 O3 H3A 109.5 . .
Ni1 O3 H3A 94.5 . .
O4' C20' H20A 109.5 . .
O4' C20' H20B 109.5 . .
H20A C20' H20B 109.5 . .
O4' C20' H20C 109.5 . .
H20A C20' H20C 109.5 . .
H20B C20' H20C 109.5 . .
C20' O4' H4' 109.5 . .
C20 O4 H4A 109.5 . .
O4 C20 H20D 109.5 . .
O4 C20 H20E 109.5 . .
H20D C20 H20E 109.5 . .
O4 C20 H20F 109.5 . .
H20D C20 H20F 109.5 . .
H20E C20 H20F 109.5 . .

loop_
_geom_bond_atom_site_label_1
_geom_bond_atom_site_label_2
_geom_bond_distance
_geom_bond_site_symmetry_2
Ni1 O2 2.0222(13) .
Ni1 N3 2.0317(17) .
Ni1 O2 2.0662(14) 3_675
Ni1 O3 2.1121(16) .
Ni1 O1 2.1385(15) .
Ni1 Cl1 2.4263(7) .
C1 C6 1.376(3) .
C1 C2 1.378(3) .
C1 N1 1.418(3) .
C2 C3 1.398(4) .
C2 H2 0.9300 .
C3 C4 1.357(5) .
C3 H3 0.9300 .
C4 C5 1.370(5) .
C4 H4 0.9300 .
C5 C6 1.394(4) .
C5 H5 0.9300 .
C6 H6 0.9300 .
C7 N2 1.365(3) .
C7 C8 1.374(3) .
C7 C10 1.487(3) .
C8 N3 1.404(3) .
C8 C9 1.413(3) .
C9 O1 1.259(3) .
C9 N1 1.366(3) .
C10 H10A 0.9600 .
C10 H10B 0.9600 .
C10 H10C 0.9600 .
C11 N2 1.465(3) .
C11 H11A 0.9600 .
C11 H11B 0.9600 .
C11 H11C 0.9600 .
C12 N3 1.283(3) .
C12 C13 1.449(3) .
C12 H12 0.9300 .
C13 C14 1.417(3) .
C13 C18 1.423(3) .
C14 C15 1.361(3) .
C14 H14 0.9300 .
C15 C16 1.391(4) .
C15 H15 0.9300 .
C16 C17 1.378(3) .
C16 H16 0.9300 .
C17 C18 1.406(3) .
C17 H17 0.9300 .
C18 O2 1.323(2) .
C19 O3 1.432(3) .
C19 H19A 0.9600 .
C19 H19B 0.9600 .
C19 H19C 0.9600 .
N1 N2 1.415(2) .
O2 Ni1 2.0664(14) 3_675
O3 H3A 0.8200 .
C20' O4' 1.386(10) .
C20' H20A 0.9600 .
C20' H20B 0.9600 .
C20' H20C 0.9600 .
O4' H4' 0.8200 .
O4 C20 1.309(6) .
O4 H4A 0.8200 .
C20 H20D 0.9600 .
C20 H20E 0.9600 .
C20 H20F 0.9600 .

loop_
_geom_hbond_atom_site_label_D
_geom_hbond_atom_site_label_H
_geom_hbond_atom_site_label_A
_geom_hbond_distance_DH
_geom_hbond_distance_HA
_geom_hbond_distance_DA
_geom_hbond_angle_DHA
_geom_hbond_site_symmetry_A
O4 H4A Cl1 0.82 2.40 3.183(5) 159.4 3_666
O4' H4' Cl1 0.82 2.61 3.213(15) 131.4 3_666
O3 H3A Cl1 0.82 2.29 3.0978(18) 168.7 3_675
C19 H19B O4' 0.96 2.55 3.409(16) 149.1 1_564
C17 H17 O1 0.93 2.25 3.124(3) 157.2 3_675
C11 H11B O4' 0.96 2.68 3.251(17) 119.0 4_565
C10 H10C O4 0.96 2.60 3.400(5) 141.5 2_655
C10 H10B Cl1 0.96 2.88 3.656(3) 138.7 4_575
O3 H3A Cl1 0.82 2.29 3.0978(18) 168.7 3_675
O4 H4A Cl1 0.82 2.40 3.183(5) 159.4 3_666
C10 H10C O4 0.96 2.60 3.400(5) 141.5 2_655
C17 H17 O1 0.93 2.25 3.124(3) 157.2 3_675
C10 H10B Cl1 0.96 2.88 3.656(3) 138.7 4_575
C10 H10C O4 0.96 2.60 3.400(5) 141.5 2_655
C17 H17 O1 0.93 2.25 3.124(3) 157.2 3_675
C19 H19B O4' 0.96 2.55 3.409(16) 149.1 1_564
O3 H3A Cl1 0.82 2.29 3.0978(18) 168.7 3_675
O4 H4A Cl1 0.82 2.40 3.183(5) 159.4 3_666

loop_
_geom_torsion_atom_site_label_1
_geom_torsion_atom_site_label_2
_geom_torsion_atom_site_label_3
_geom_torsion_atom_site_label_4
_geom_torsion
_geom_torsion_site_symmetry_1
_geom_torsion_site_symmetry_2
_geom_torsion_site_symmetry_3
_geom_torsion_site_symmetry_4
C6 C1 C2 C3 -0.2(4) . . . .
N1 C1 C2 C3 179.5(2) . . . .
C1 C2 C3 C4 -0.1(5) . . . .
C2 C3 C4 C5 0.1(5) . . . .
C3 C4 C5 C6 0.2(5) . . . .
C2 C1 C6 C5 0.5(4) . . . .
N1 C1 C6 C5 -179.2(2) . . . .
C4 C5 C6 C1 -0.5(5) . . . .
N2 C7 C8 N3 176.0(2) . . . .
C10 C7 C8 N3 -5.8(5) . . . .
N2 C7 C8 C9 -3.3(3) . . . .
C10 C7 C8 C9 174.9(3) . . . .
C7 C8 C9 O1 177.3(2) . . . .
N3 C8 C9 O1 -2.1(4) . . . .
C7 C8 C9 N1 0.1(3) . . . .
N3 C8 C9 N1 -179.37(19) . . . .
N3 C12 C13 C14 179.5(2) . . . .
N3 C12 C13 C18 -2.2(4) . . . .
C18 C13 C14 C15 0.1(4) . . . .
C12 C13 C14 C15 178.5(2) . . . .
C13 C14 C15 C16 -1.4(4) . . . .
C14 C15 C16 C17 1.2(4) . . . .
C15 C16 C17 C18 0.2(4) . . . .
C16 C17 C18 O2 179.8(2) . . . .
C16 C17 C18 C13 -1.4(3) . . . .
C14 C13 C18 O2 180.0(2) . . . .
C12 C13 C18 O2 1.8(3) . . . .
C14 C13 C18 C17 1.3(3) . . . .
C12 C13 C18 C17 -176.9(2) . . . .
O1 C9 N1 N2 -174.2(2) . . . .
C8 C9 N1 N2 3.1(3) . . . .
O1 C9 N1 C1 -15.3(4) . . . .
C8 C9 N1 C1 162.0(2) . . . .
C6 C1 N1 C9 57.8(3) . . . .
C2 C1 N1 C9 -121.9(3) . . . .
C6 C1 N1 N2 -145.6(2) . . . .
C2 C1 N1 N2 34.7(3) . . . .
C8 C7 N2 N1 5.2(3) . . . .
C10 C7 N2 N1 -173.3(2) . . . .
C8 C7 N2 C11 146.3(2) . . . .
C10 C7 N2 C11 -32.2(4) . . . .
C9 N1 N2 C7 -5.1(3) . . . .
C1 N1 N2 C7 -165.8(2) . . . .
C9 N1 N2 C11 -148.9(2) . . . .
C1 N1 N2 C11 50.5(3) . . . .
C13 C12 N3 C8 179.2(2) . . . .
C13 C12 N3 Ni1 -3.2(3) . . . .
C7 C8 N3 C12 -8.3(4) . . . .
C9 C8 N3 C12 171.0(2) . . . .
C7 C8 N3 Ni1 173.7(3) . . . .
C9 C8 N3 Ni1 -7.0(2) . . . .
N1 C9 O1 Ni1 -174.0(2) . . . .
C8 C9 O1 Ni1 9.3(3) . . . .
C17 C18 O2 Ni1 -177.40(15) . . . .
C13 C18 O2 Ni1 3.9(3) . . . .
C17 C18 O2 Ni1 -9.0(3) . . . 3_675
C13 C18 O2 Ni1 172.33(14) . . . 3_675
